data_4108126
loop_
_publ_author_name
'Donna K. Friel'
'Marc L. Snapper'
'Amir H. Hoveyda'

_publ_section_title
;
 Aluminum-Catalyzed Asymmetric Alkylations of Pyridyl-Substituted Alkynyl
 Ketones with Dialkylzinc Reagents
;
_journal_name_full 'Journal of the American Chemical Society'
_journal_page_first 9942
_journal_page_last 9951
_journal_paper_doi 10.1021/ja802935w
_journal_volume 130
_journal_year 2008
_chemical_absolute_configuration ad
_chemical_formula_sum 'C16 H14 I N O'
_chemical_formula_weight 363.18
_chemical_name_systematic
; 
 ? 
;
_space_group_IT_number 4
_symmetry_cell_setting monoclinic
_symmetry_space_group_name_Hall 'P 2yb'
_symmetry_space_group_name_H-M 'P 1 21 1'
_atom_sites_solution_hydrogens geom
_atom_sites_solution_primary direct
_atom_sites_solution_secondary difmap
_audit_creation_method SHELXL-97
_cell_angle_alpha 90.00
_cell_angle_beta 96.481(2)
_cell_angle_gamma 90.00
_cell_formula_units_Z 2
_cell_length_a 7.2273(11)
_cell_length_b 9.3866(14)
_cell_length_c 10.9730(16)
_cell_measurement_reflns_used 2895
_cell_measurement_temperature 193(2)
_cell_measurement_theta_max 28.27
_cell_measurement_theta_min 2.84
_cell_volume 739.65(19)
_computing_cell_refinement 'Bruker SMART'
_computing_data_collection 'Bruker SMART'
_computing_data_reduction 'Bruker SAINT'
_computing_molecular_graphics 'Bruker SHELXTL'
_computing_publication_material 'Bruker SHELXTL'
_computing_structure_refinement 'SHELXL-97 (Sheldrick, 1997)'
_computing_structure_solution 'SHELXS-97 (Sheldrick, 1990)'
_diffrn_ambient_temperature 193(2)
_diffrn_measured_fraction_theta_full 0.998
_diffrn_measured_fraction_theta_max 0.998
_diffrn_measurement_device_type 'CCD area detector'
_diffrn_measurement_method 'phi and omega scans'
_diffrn_radiation_monochromator graphite
_diffrn_radiation_source 'normal-focus sealed tube'
_diffrn_radiation_type MoK\a
_diffrn_radiation_wavelength 0.71073
_diffrn_reflns_av_R_equivalents 0.0199
_diffrn_reflns_av_sigmaI/netI 0.0346
_diffrn_reflns_limit_h_max 9
_diffrn_reflns_limit_h_min -9
_diffrn_reflns_limit_k_max 12
_diffrn_reflns_limit_k_min -10
_diffrn_reflns_limit_l_max 14
_diffrn_reflns_limit_l_min -14
_diffrn_reflns_number 5594
_diffrn_reflns_theta_full 28.37
_diffrn_reflns_theta_max 28.37
_diffrn_reflns_theta_min 1.87
_exptl_absorpt_coefficient_mu 2.156
_exptl_absorpt_correction_T_max 0.8132
_exptl_absorpt_correction_T_min 0.6723
_exptl_absorpt_correction_type multi-scan
_exptl_absorpt_process_details '(SADABS;Sheldrick, 1996)'
_exptl_crystal_colour colorless
_exptl_crystal_density_diffrn 1.631
_exptl_crystal_density_meas ?
_exptl_crystal_description chunk
_exptl_crystal_F_000 356
_exptl_crystal_size_max 0.20
_exptl_crystal_size_mid 0.10
_exptl_crystal_size_min 0.10
_refine_diff_density_max 1.057
_refine_diff_density_min -0.208
_refine_diff_density_rms 0.088
_refine_ls_abs_structure_details 'Flack H D (1983), Acta Cryst. A39, 876-881'
_refine_ls_abs_structure_Flack -0.002(18)
_refine_ls_extinction_method none
_refine_ls_goodness_of_fit_ref 1.063
_refine_ls_hydrogen_treatment constr
_refine_ls_matrix_type full
_refine_ls_number_parameters 174
_refine_ls_number_reflns 3099
_refine_ls_number_restraints 1
_refine_ls_restrained_S_all 1.063
_refine_ls_R_factor_all 0.0269
_refine_ls_R_factor_gt 0.0252
_refine_ls_shift/su_max 0.001
_refine_ls_shift/su_mean 0.000
_refine_ls_structure_factor_coef Fsqd
_refine_ls_weighting_details 'calc w=1/[\s^2^(Fo^2^)+(0.0259P)^2^+0.0000P] where P=(Fo^2^+2Fc^2^)/3'
_refine_ls_weighting_scheme calc
_refine_ls_wR_factor_gt 0.0581
_refine_ls_wR_factor_ref 0.0589
_reflns_number_gt 2957
_reflns_number_total 3099
_reflns_threshold_expression >2sigma(I)
_cod_data_source_file ja802935w-file001.cif
_cod_data_source_block df04a
_cod_depositor_comments
;
The following automatic conversions were performed:

'_exptl_crystal_density_meas' value 'none' was changed to '?' - the
value is perceived as not measured.

Automatic conversion script
Id: cif_fix_values 3008 2015-01-20 13:52:24Z robertas 
;
_cod_original_sg_symbol_H-M 'P 21'
_cod_database_code 4108126

loop_
_symmetry_equiv_pos_as_xyz
'x, y, z'
'-x, y+1/2, -z'

loop_
_atom_site_label
_atom_site_type_symbol
_atom_site_fract_x
_atom_site_fract_y
_atom_site_fract_z
_atom_site_U_iso_or_equiv
_atom_site_adp_type
_atom_site_occupancy
_atom_site_symmetry_multiplicity
_atom_site_calc_flag
_atom_site_refinement_flags
I1 I 0.23591(2) 0.87916(5) 0.492886(15) 0.04555(8) Uani 1 1 d .
O2 O 1.1752(3) 1.0830(2) -0.0218(2) 0.0411(5) Uani 1 1 d .
H2A H 1.1205 1.1326 0.0268 0.062 Uiso 1 1 calc R
N1 N 0.9456(3) 0.7697(3) -0.1558(2) 0.0326(5) Uani 1 1 d .
C1 C 0.4551(3) 0.8843(4) 0.38327(19) 0.0309(5) Uani 1 1 d .
C2 C 0.5463(5) 1.0102(3) 0.3708(3) 0.0358(7) Uani 1 1 d .
H2 H 0.5123 1.0928 0.4131 0.043 Uiso 1 1 calc R
C3 C 0.6888(5) 1.0170(4) 0.2962(3) 0.0365(7) Uani 1 1 d .
H3 H 0.7536 1.1040 0.2883 0.044 Uiso 1 1 calc R
C4 C 0.7370(3) 0.8965(4) 0.2329(2) 0.0295(6) Uani 1 1 d .
C5 C 0.6451(4) 0.7684(3) 0.2481(3) 0.0323(7) Uani 1 1 d .
H5 H 0.6792 0.6852 0.2068 0.039 Uiso 1 1 calc R
C7 C 0.8767(4) 0.9069(3) 0.1496(2) 0.0312(6) Uani 1 1 d .
C8 C 0.9850(4) 0.9210(3) 0.0765(2) 0.0321(6) Uani 1 1 d .
C9 C 1.0003(3) 0.9042(3) -0.1428(2) 0.0263(6) Uani 1 1 d .
C11 C 0.8551(5) 0.7296(4) -0.2629(3) 0.0406(8) Uani 1 1 d .
H11 H 0.8163 0.6332 -0.2729 0.049 Uiso 1 1 calc R
C12 C 0.8155(5) 0.8226(4) -0.3597(3) 0.0417(8) Uani 1 1 d .
H12 H 0.7534 0.7903 -0.4356 0.050 Uiso 1 1 calc R
C13 C 0.8670(5) 0.9607(4) -0.3444(3) 0.0392(9) Uani 1 1 d .
H13 H 0.8383 1.0271 -0.4091 0.047 Uiso 1 1 calc R
C16 C 1.1120(4) 0.9409(3) -0.0190(2) 0.0301(6) Uani 1 1 d .
C17 C 1.2812(4) 0.8429(4) 0.0052(2) 0.0398(9) Uani 1 1 d .
H17A H 1.3414 0.8601 0.0895 0.048 Uiso 1 1 calc R
H17B H 1.2382 0.7427 0.0007 0.048 Uiso 1 1 calc R
C19 C 1.4244(4) 0.8634(6) -0.0839(3) 0.0521(9) Uani 1 1 d .
H19A H 1.3656 0.8485 -0.1679 0.078 Uiso 1 1 calc R
H19B H 1.5258 0.7947 -0.0656 0.078 Uiso 1 1 calc R
H19C H 1.4745 0.9604 -0.0760 0.078 Uiso 1 1 calc R
C30 C 0.5040(4) 0.7624(4) 0.3236(3) 0.0345(7) Uani 1 1 d .
H30 H 0.4412 0.6751 0.3343 0.041 Uiso 1 1 calc R
C31 C 0.9616(4) 1.0046(3) -0.2342(3) 0.0337(6) Uani 1 1 d .
H31 H 0.9989 1.1010 -0.2217 0.040 Uiso 1 1 calc R

loop_
_atom_site_aniso_label
_atom_site_aniso_U_11
_atom_site_aniso_U_22
_atom_site_aniso_U_33
_atom_site_aniso_U_23
_atom_site_aniso_U_13
_atom_site_aniso_U_12
I1 0.04616(11) 0.04800(12) 0.04737(12) 0.01092(12) 0.02652(8) 0.01091(14)
O2 0.0462(12) 0.0365(13) 0.0441(12) -0.0110(9) 0.0204(9) -0.0129(10)
N1 0.0380(13) 0.0288(13) 0.0299(12) 0.0028(10) -0.0004(10) -0.0006(10)
C1 0.0316(10) 0.0371(14) 0.0250(10) 0.0060(16) 0.0073(8) 0.0055(18)
C2 0.0411(17) 0.0336(16) 0.0341(16) -0.0065(13) 0.0096(13) 0.0045(13)
C3 0.0377(17) 0.0335(17) 0.0399(18) -0.0022(14) 0.0111(14) -0.0039(13)
C4 0.0283(10) 0.037(2) 0.0232(10) 0.0027(12) 0.0042(8) -0.0004(13)
C5 0.0345(15) 0.0310(16) 0.0328(16) -0.0026(13) 0.0095(13) 0.0037(13)
C7 0.0341(12) 0.0301(18) 0.0300(12) -0.0023(10) 0.0064(10) -0.0009(10)
C8 0.0369(13) 0.0311(16) 0.0288(12) -0.0048(10) 0.0062(11) -0.0042(10)
C9 0.0242(10) 0.0292(18) 0.0266(11) 0.0008(10) 0.0078(8) 0.0030(10)
C11 0.0491(19) 0.0361(19) 0.0352(16) -0.0022(14) -0.0014(14) -0.0040(15)
C12 0.0365(18) 0.057(2) 0.0297(15) 0.0013(13) -0.0042(13) 0.0021(15)
C13 0.0305(17) 0.051(2) 0.0368(18) 0.0141(15) 0.0062(13) 0.0074(15)
C16 0.0317(13) 0.0313(14) 0.0287(13) -0.0037(11) 0.0088(11) -0.0046(11)
C17 0.0343(13) 0.051(3) 0.0329(14) -0.0017(13) -0.0003(11) 0.0058(13)
C19 0.0353(13) 0.072(3) 0.0500(15) -0.005(2) 0.0102(12) 0.013(2)
C30 0.0359(16) 0.0340(16) 0.0350(16) 0.0048(13) 0.0097(13) -0.0028(13)
C31 0.0327(15) 0.0321(15) 0.0372(16) 0.0045(12) 0.0086(13) 0.0039(12)

loop_
_atom_type_symbol
_atom_type_description
_atom_type_scat_dispersion_real
_atom_type_scat_dispersion_imag
_atom_type_scat_source
C C 0.0033 0.0016 'International Tables Vol C Tables 4.2.6.8 and 6.1.1.4'
H H 0.0000 0.0000 'International Tables Vol C Tables 4.2.6.8 and 6.1.1.4'
N N 0.0061 0.0033 'International Tables Vol C Tables 4.2.6.8 and 6.1.1.4'
O O 0.0106 0.0060 'International Tables Vol C Tables 4.2.6.8 and 6.1.1.4'
I I -0.4742 1.8119 'International Tables Vol C Tables 4.2.6.8 and 6.1.1.4'

loop_
_geom_angle_atom_site_label_1
_geom_angle_atom_site_label_2
_geom_angle_atom_site_label_3
_geom_angle
C16 O2 H2A 109.5
C9 N1 C11 118.3(3)
C2 C1 C30 121.0(2)
C2 C1 I1 118.8(2)
C30 C1 I1 120.1(2)
C1 C2 C3 119.8(3)
C1 C2 H2 120.1
C3 C2 H2 120.1
C2 C3 C4 120.1(3)
C2 C3 H3 119.9
C4 C3 H3 119.9
C3 C4 C5 119.4(2)
C3 C4 C7 119.7(3)
C5 C4 C7 120.9(3)
C30 C5 C4 120.0(3)
C30 C5 H5 120.0
C4 C5 H5 120.0
C8 C7 C4 176.0(3)
C7 C8 C16 177.1(3)
N1 C9 C31 122.5(3)
N1 C9 C16 115.4(2)
C31 C9 C16 122.1(2)
N1 C11 C12 122.6(3)
N1 C11 H11 118.7
C12 C11 H11 118.7
C13 C12 C11 118.7(4)
C13 C12 H12 120.7
C11 C12 H12 120.7
C12 C13 C31 119.7(3)
C12 C13 H13 120.2
C31 C13 H13 120.2
O2 C16 C8 111.3(2)
O2 C16 C17 108.5(2)
C8 C16 C17 110.5(2)
O2 C16 C9 109.3(2)
C8 C16 C9 106.9(2)
C17 C16 C9 110.4(2)
C19 C17 C16 113.8(3)
C19 C17 H17A 108.8
C16 C17 H17A 108.8
C19 C17 H17B 108.8
C16 C17 H17B 108.8
H17A C17 H17B 107.7
C17 C19 H19A 109.5
C17 C19 H19B 109.5
H19A C19 H19B 109.5
C17 C19 H19C 109.5
H19A C19 H19C 109.5
H19B C19 H19C 109.5
C1 C30 C5 119.5(3)
C1 C30 H30 120.2
C5 C30 H30 120.2
C9 C31 C13 118.1(3)
C9 C31 H31 120.9
C13 C31 H31 120.9

loop_
_geom_bond_atom_site_label_1
_geom_bond_atom_site_label_2
_geom_bond_distance
I1 C1 2.095(2)
O2 C16 1.412(3)
O2 H2A 0.8400
N1 C9 1.327(3)
N1 C11 1.333(4)
C1 C2 1.367(5)
C1 C30 1.384(4)
C2 C3 1.388(4)
C2 H2 0.9500
C3 C4 1.392(4)
C3 H3 0.9500
C4 C5 1.393(4)
C4 C7 1.440(4)
C5 C30 1.386(4)
C5 H5 0.9500
C7 C8 1.189(4)
C8 C16 1.481(4)
C9 C31 1.382(4)
C9 C16 1.539(3)
C11 C12 1.380(5)
C11 H11 0.9500
C12 C13 1.354(5)
C12 H12 0.9500
C13 C31 1.383(5)
C13 H13 0.9500
C16 C17 1.529(4)
C17 C19 1.514(4)
C17 H17A 0.9900
C17 H17B 0.9900
C19 H19A 0.9800
C19 H19B 0.9800
C19 H19C 0.9800
C30 H30 0.9500
C31 H31 0.9500

loop_
_geom_hbond_atom_site_label_D
_geom_hbond_atom_site_label_H
_geom_hbond_atom_site_label_A
_geom_hbond_distance_DH
_geom_hbond_distance_HA
_geom_hbond_distance_DA
_geom_hbond_angle_DHA
_geom_hbond_site_symmetry_A
O2 H2A N1 0.84 2.01 2.831(3) 165.6 2_755

loop_
_geom_torsion_atom_site_label_1
_geom_torsion_atom_site_label_2
_geom_torsion_atom_site_label_3
_geom_torsion_atom_site_label_4
_geom_torsion
C30 C1 C2 C3 0.8(5)
I1 C1 C2 C3 -178.4(2)
C1 C2 C3 C4 0.9(5)
C2 C3 C4 C5 -2.0(5)
C2 C3 C4 C7 176.0(3)
C3 C4 C5 C30 1.5(5)
C7 C4 C5 C30 -176.5(3)
C3 C4 C7 C8 -64(4)
C5 C4 C7 C8 114(4)
C4 C7 C8 C16 -22(9)
C11 N1 C9 C31 2.2(4)
C11 N1 C9 C16 -177.2(3)
C9 N1 C11 C12 -0.4(5)
N1 C11 C12 C13 -1.5(6)
C11 C12 C13 C31 1.7(5)
C7 C8 C16 O2 87(6)
C7 C8 C16 C17 -152(6)
C7 C8 C16 C9 -32(6)
N1 C9 C16 O2 174.8(2)
C31 C9 C16 O2 -4.6(3)
N1 C9 C16 C8 -64.7(3)
C31 C9 C16 C8 115.9(3)
N1 C9 C16 C17 55.5(3)
C31 C9 C16 C17 -123.9(3)
O2 C16 C17 C19 -54.1(3)
C8 C16 C17 C19 -176.3(3)
C9 C16 C17 C19 65.7(4)
C2 C1 C30 C5 -1.3(5)
I1 C1 C30 C5 177.9(2)
C4 C5 C30 C1 0.1(5)
N1 C9 C31 C13 -2.0(4)
C16 C9 C31 C13 177.3(3)
C12 C13 C31 C9 0.0(5)
